data_7207992
loop_
_publ_author_name
'Gschwind, Fabienne'
'Fromm, Katharina M.'

_publ_section_title
;
 Effect of increasing ligand length on the structure of silver complexes
;
_journal_issue 11
_journal_name_full CrystEngComm
_journal_page_first 4008
_journal_paper_doi 10.1039/c2ce25110h
_journal_volume 14
_journal_year 2012
_chemical_formula_moiety 'C22 H30 Ag N2 O8, C F3 O3 S'
_chemical_formula_sum 'C23 H30 Ag F3 N2 O11 S'
_chemical_formula_weight 707.42
_chemical_name_common 'silver triflatre monomethyl diethylene glycol'
_space_group_IT_number 2
_symmetry_cell_setting triclinic
_symmetry_Int_Tables_number 2
_symmetry_space_group_name_Hall '-P 1'
_symmetry_space_group_name_H-M 'P -1'
_atom_sites_solution_hydrogens geom
_atom_sites_solution_primary direct
_atom_sites_solution_secondary difmap
_audit_creation_method SHELXL-97
_cell_angle_alpha 65.67(3)
_cell_angle_beta 85.39(3)
_cell_angle_gamma 89.13(3)
_cell_formula_units_Z 2
_cell_length_a 6.9425(14)
_cell_length_b 14.521(3)
_cell_length_c 15.221(3)
_cell_measurement_reflns_used 5674
_cell_measurement_temperature 200(2)
_cell_measurement_theta_max 26.43
_cell_measurement_theta_min 1.47
_cell_volume 1393.4(6)
_computing_cell_refinement Xred
_computing_data_collection Stoe
_computing_data_reduction Xred
_computing_molecular_graphics Diamond
_computing_publication_material Word
_computing_structure_refinement 'SHELXL-97 (Sheldrick, 2008)'
_computing_structure_solution 'SHELXS-97 (Sheldrick, 1990)'
_diffrn_ambient_temperature 200(2)
_diffrn_detector_area_resol_mean 6.67
_diffrn_measured_fraction_theta_full 0.985
_diffrn_measured_fraction_theta_max 0.985
_diffrn_measurement_device_type 'STOE IPDS 2'
_diffrn_measurement_method 'rotation method'
_diffrn_radiation_monochromator graphite
_diffrn_radiation_probe x-ray
_diffrn_radiation_type MoK\a
_diffrn_radiation_wavelength 0.71073
_diffrn_reflns_av_R_equivalents 0.1492
_diffrn_reflns_av_sigmaI/netI 0.0972
_diffrn_reflns_limit_h_max 8
_diffrn_reflns_limit_h_min -8
_diffrn_reflns_limit_k_max 18
_diffrn_reflns_limit_k_min -18
_diffrn_reflns_limit_l_max 19
_diffrn_reflns_limit_l_min -18
_diffrn_reflns_number 20178
_diffrn_reflns_theta_full 26.43
_diffrn_reflns_theta_max 26.43
_diffrn_reflns_theta_min 1.47
_diffrn_source 'fine-focus sealed tube'
_exptl_absorpt_coefficient_mu 0.879
_exptl_absorpt_correction_T_max 1.75863
_exptl_absorpt_correction_T_min 0.65311
_exptl_absorpt_correction_type multi-scan
_exptl_absorpt_process_details
;
Interpolation using Int.Tab. Vol. C (1992) p. 523,Tab. 6.3.3.3
for values of muR in the range 0-2.5, and Int.Tab. Vol.II (1959)
p.302; Table 5.3.6 B for muR in the range 2.6-10.0.
The interpolation procedure of C.W.Dwiggins Jr (Acta Cryst.(1975)
A31,146-148) is used with some modification.
;
_exptl_crystal_colour colorless
_exptl_crystal_density_diffrn 1.686
_exptl_crystal_density_method 'not measured'
_exptl_crystal_description block
_exptl_crystal_F_000 720
_exptl_crystal_size_max 0.27
_exptl_crystal_size_mid 0.11
_exptl_crystal_size_min 0.07
_refine_diff_density_max 4.474
_refine_diff_density_min -1.866
_refine_diff_density_rms 0.249
_refine_ls_extinction_method none
_refine_ls_goodness_of_fit_ref 1.152
_refine_ls_hydrogen_treatment noref
_refine_ls_matrix_type full
_refine_ls_number_parameters 370
_refine_ls_number_reflns 5647
_refine_ls_number_restraints 0
_refine_ls_restrained_S_all 1.152
_refine_ls_R_factor_all 0.1489
_refine_ls_R_factor_gt 0.1309
_refine_ls_shift/su_max 0.002
_refine_ls_shift/su_mean 0.000
_refine_ls_structure_factor_coef Fsqd
_refine_ls_weighting_details 'calc w=1/[\s^2^(Fo^2^)+(0.0844P)^2^+38.8316P] where P=(Fo^2^+2Fc^2^)/3'
_refine_ls_weighting_scheme calc
_refine_ls_wR_factor_gt 0.3167
_refine_ls_wR_factor_ref 0.3281
_reflns_number_gt 4611
_reflns_number_total 5647
_reflns_threshold_expression >2\s(I)
_cod_data_source_file c2ce25110h.txt
_cod_data_source_block 23b
_cod_original_cell_volume 1393.4(5)
_cod_database_code 7207992

loop_
_symmetry_equiv_pos_as_xyz
'x, y, z'
'-x, -y, -z'

loop_
_atom_site_label
_atom_site_type_symbol
_atom_site_fract_x
_atom_site_fract_y
_atom_site_fract_z
_atom_site_U_iso_or_equiv
_atom_site_adp_type
_atom_site_occupancy
_atom_site_symmetry_multiplicity
_atom_site_calc_flag
_atom_site_refinement_flags
C1 C 0.6869(17) 0.5719(9) 0.2929(8) 0.027(2) Uani 1 1 d .
H1 H 0.7061 0.5020 0.3093 0.032 Uiso 1 1 calc R
C2 C 0.6798(18) 0.7071(10) 0.3348(10) 0.037(3) Uani 1 1 d .
H2 H 0.6971 0.7337 0.3812 0.044 Uiso 1 1 calc R
C3 C 0.6371(19) 0.7737(11) 0.2424(11) 0.040(3) Uani 1 1 d .
H3 H 0.6193 0.8436 0.2266 0.048 Uiso 1 1 calc R
C4 C 0.6219(17) 0.7348(9) 0.1754(9) 0.032(3) Uani 1 1 d .
H4 H 0.5924 0.7778 0.1116 0.039 Uiso 1 1 calc R
C5 C 0.6494(17) 0.6325(9) 0.2002(10) 0.032(3) Uani 1 1 d .
C6 C 0.6296(16) 0.5912(9) 0.1268(9) 0.031(3) Uani 1 1 d .
C7 C 0.6744(19) 0.4498(10) 0.0874(10) 0.035(3) Uani 1 1 d .
H7A H 0.7337 0.4922 0.0219 0.043 Uiso 1 1 calc R
H7B H 0.5353 0.4403 0.0828 0.043 Uiso 1 1 calc R
C8 C 0.7692(17) 0.3502(10) 0.1259(10) 0.034(3) Uani 1 1 d .
H8A H 0.7450 0.3173 0.1972 0.041 Uiso 1 1 calc R
H8B H 0.7158 0.3057 0.0987 0.041 Uiso 1 1 calc R
C9 C 1.073(2) 0.2727(11) 0.1239(10) 0.038(3) Uani 1 1 d .
H9A H 1.1928 0.2843 0.0809 0.045 Uiso 1 1 calc R
H9B H 0.9897 0.2245 0.1124 0.045 Uiso 1 1 calc R
C10 C 1.1231(19) 0.2258(11) 0.2283(10) 0.039(3) Uani 1 1 d .
H10A H 1.0109 0.2289 0.2714 0.046 Uiso 1 1 calc R
H10B H 1.1562 0.1540 0.2470 0.046 Uiso 1 1 calc R
C11 C 1.344(3) 0.2387(16) 0.3332(14) 0.066(5) Uani 1 1 d .
H11A H 1.4537 0.2789 0.3358 0.098 Uiso 1 1 calc R
H11B H 1.3835 0.1687 0.3506 0.098 Uiso 1 1 calc R
H11C H 1.2375 0.2403 0.3789 0.098 Uiso 1 1 calc R
C12 C 0.8274(17) 0.3513(9) 0.7139(10) 0.032(3) Uani 1 1 d .
H12 H 0.8192 0.3044 0.6855 0.039 Uiso 1 1 calc R
C13 C 0.8176(18) 0.5147(10) 0.7019(10) 0.033(3) Uani 1 1 d .
H13 H 0.7998 0.5846 0.6641 0.040 Uiso 1 1 calc R
C14 C 0.8529(18) 0.4850(12) 0.7968(10) 0.040(3) Uani 1 1 d .
H14 H 0.8612 0.5334 0.8235 0.048 Uiso 1 1 calc R
C15 C 0.8761(18) 0.3850(12) 0.8523(10) 0.041(3) Uani 1 1 d .
H15 H 0.9026 0.3626 0.9181 0.049 Uiso 1 1 calc R
C16 C 0.8604(15) 0.3166(9) 0.8114(9) 0.029(3) Uani 1 1 d .
C17 C 0.8854(17) 0.2078(10) 0.8732(10) 0.035(3) Uani 1 1 d .
C18 C 0.872(3) 0.0409(13) 0.884(2) 0.091(8) Uani 1 1 d .
H18A H 0.9986 0.0252 0.8592 0.109 Uiso 1 1 calc R
H18B H 0.8820 0.0272 0.9532 0.109 Uiso 1 1 calc R
C19 C 0.736(3) -0.0220(15) 0.880(2) 0.108(10) Uani 1 1 d .
H19A H 0.7798 -0.0314 0.8203 0.129 Uiso 1 1 calc R
H19B H 0.7601 -0.0872 0.9339 0.129 Uiso 1 1 calc R
C20 C 0.449(3) -0.0941(13) 0.8703(14) 0.060(4) Uani 1 1 d .
H20A H 0.3372 -0.1133 0.9191 0.073 Uiso 1 1 calc R
H20B H 0.5322 -0.1540 0.8862 0.073 Uiso 1 1 calc R
C21 C 0.378(2) -0.0699(13) 0.7750(15) 0.060(4) Uani 1 1 d .
H21A H 0.4887 -0.0542 0.7257 0.072 Uiso 1 1 calc R
H21B H 0.3074 -0.1295 0.7767 0.072 Uiso 1 1 calc R
C22 C 0.189(4) 0.0398(19) 0.655(2) 0.122(12) Uani 1 1 d .
H22A H 0.1040 0.0979 0.6412 0.183 Uiso 1 1 calc R
H22B H 0.1165 -0.0168 0.6531 0.183 Uiso 1 1 calc R
H22C H 0.2990 0.0584 0.6060 0.183 Uiso 1 1 calc R
C23 C 0.746(2) 0.1628(13) 0.5269(12) 0.054(4) Uani 1 1 d .
N1 N 0.6980(15) 0.6054(9) 0.3620(9) 0.038(2) Uani 1 1 d .
N2 N 0.8068(15) 0.4506(8) 0.6595(8) 0.037(2) Uani 1 1 d .
O1 O 0.5568(13) 0.6374(7) 0.0492(7) 0.039(2) Uani 1 1 d .
O2 O 0.6977(13) 0.4998(7) 0.1521(6) 0.035(2) Uani 1 1 d .
O3 O 0.9748(12) 0.3659(7) 0.0992(7) 0.038(2) Uani 1 1 d .
O4 O 1.2819(14) 0.2796(8) 0.2376(8) 0.049(3) Uani 1 1 d .
O5 O 0.9465(17) 0.1778(9) 0.9533(8) 0.060(3) Uani 1 1 d .
O6 O 0.8371(17) 0.1475(7) 0.8316(9) 0.059(3) Uani 1 1 d .
O7 O 0.551(3) -0.0200(11) 0.8791(17) 0.121(8) Uani 1 1 d .
O8 O 0.258(2) 0.0103(11) 0.7496(15) 0.104(6) Uani 1 1 d .
O9 O 0.620(2) 0.3451(6) 0.4971(7) 0.057(3) Uani 1 1 d .
O10 O 0.9911(16) 0.3038(8) 0.5107(7) 0.053(3) Uani 1 1 d .
O11 O 0.8307(15) 0.3176(8) 0.3695(7) 0.045(2) Uani 1 1 d .
F1 F 0.579(2) 0.1427(10) 0.5042(10) 0.102(5) Uani 1 1 d .
F2 F 0.884(2) 0.1079(8) 0.5063(10) 0.089(4) Uani 1 1 d .
F3 F 0.7264(18) 0.1312(9) 0.6235(7) 0.080(3) Uani 1 1 d .
S1 S 0.8098(5) 0.2964(3) 0.4708(3) 0.0390(8) Uani 1 1 d .
Ag1 Ag 0.75566(15) 0.51207(8) 0.50763(7) 0.0353(3) Uani 1 1 d .

loop_
_atom_site_aniso_label
_atom_site_aniso_U_11
_atom_site_aniso_U_22
_atom_site_aniso_U_33
_atom_site_aniso_U_23
_atom_site_aniso_U_13
_atom_site_aniso_U_12
C1 0.031(6) 0.025(6) 0.024(6) -0.009(5) -0.001(4) 0.001(5)
C2 0.031(6) 0.032(6) 0.047(8) -0.016(6) -0.003(6) -0.002(5)
C3 0.032(6) 0.037(7) 0.055(9) -0.023(7) -0.006(6) 0.004(5)
C4 0.030(6) 0.026(6) 0.030(6) -0.001(5) -0.003(5) 0.002(5)
C5 0.024(6) 0.031(6) 0.041(7) -0.014(6) -0.011(5) 0.006(5)
C6 0.019(5) 0.034(6) 0.038(7) -0.015(5) 0.000(5) 0.004(5)
C7 0.036(7) 0.041(7) 0.038(7) -0.024(6) -0.012(5) 0.004(5)
C8 0.029(6) 0.036(7) 0.038(7) -0.016(6) -0.007(5) -0.003(5)
C9 0.037(7) 0.042(7) 0.034(7) -0.015(6) -0.006(5) 0.004(6)
C10 0.030(6) 0.041(7) 0.036(7) -0.007(6) -0.001(5) 0.001(5)
C11 0.059(10) 0.081(13) 0.073(12) -0.045(11) -0.026(9) 0.023(9)
C12 0.026(6) 0.026(6) 0.045(7) -0.013(5) -0.009(5) -0.002(5)
C13 0.030(6) 0.032(6) 0.039(7) -0.016(6) 0.003(5) -0.009(5)
C14 0.029(6) 0.057(9) 0.045(8) -0.032(7) 0.007(6) -0.009(6)
C15 0.025(6) 0.065(9) 0.033(7) -0.019(7) -0.012(5) -0.010(6)
C16 0.016(5) 0.030(6) 0.033(6) -0.003(5) -0.007(4) -0.005(4)
C17 0.024(6) 0.034(7) 0.036(7) -0.003(5) -0.005(5) -0.004(5)
C18 0.105(17) 0.034(9) 0.15(2) -0.037(12) -0.083(16) 0.034(10)
C19 0.054(12) 0.043(11) 0.17(3) 0.008(13) -0.017(14) 0.006(9)
C20 0.067(11) 0.045(9) 0.064(11) -0.016(8) -0.006(9) 0.001(8)
C21 0.047(9) 0.050(9) 0.087(13) -0.031(9) -0.012(9) -0.002(7)
C22 0.12(2) 0.072(15) 0.14(3) 0.005(16) -0.065(19) -0.036(15)
C23 0.055(9) 0.052(9) 0.048(9) -0.010(7) -0.012(7) -0.019(8)
N1 0.029(5) 0.041(6) 0.046(7) -0.022(5) -0.001(5) -0.002(5)
N2 0.024(5) 0.035(6) 0.045(6) -0.011(5) -0.002(5) -0.003(4)
O1 0.035(5) 0.047(5) 0.031(5) -0.010(4) -0.010(4) 0.002(4)
O2 0.038(5) 0.040(5) 0.033(5) -0.018(4) -0.011(4) 0.001(4)
O3 0.029(4) 0.039(5) 0.044(5) -0.014(4) -0.006(4) -0.004(4)
O4 0.035(5) 0.061(7) 0.046(6) -0.016(5) -0.008(4) -0.005(5)
O5 0.062(7) 0.063(7) 0.043(6) -0.006(5) -0.025(5) 0.003(6)
O6 0.065(7) 0.031(5) 0.080(8) -0.015(5) -0.054(6) 0.011(5)
O7 0.120(14) 0.054(9) 0.20(2) -0.054(11) -0.105(15) 0.023(9)
O8 0.095(11) 0.068(9) 0.165(17) -0.052(10) -0.088(12) 0.028(8)
O9 0.121(10) 0.015(4) 0.033(5) -0.011(4) 0.022(6) -0.006(5)
O10 0.058(6) 0.054(6) 0.038(6) -0.008(5) -0.003(5) -0.027(5)
O11 0.055(6) 0.046(6) 0.027(5) -0.009(4) -0.004(4) -0.004(5)
F1 0.105(9) 0.082(8) 0.095(9) -0.005(7) -0.039(8) -0.060(7)
F2 0.118(10) 0.049(6) 0.103(10) -0.035(6) -0.012(8) 0.017(6)
F3 0.096(8) 0.074(7) 0.042(6) 0.006(5) -0.010(5) -0.018(6)
S1 0.0408(18) 0.0386(18) 0.0386(18) -0.0175(15) 0.0003(14) -0.0081(14)
Ag1 0.0361(5) 0.0389(6) 0.0276(5) -0.0102(4) -0.0050(4) 0.0004(4)

loop_
_atom_type_symbol
_atom_type_description
_atom_type_scat_dispersion_real
_atom_type_scat_dispersion_imag
_atom_type_scat_source
C C 0.0033 0.0016 'International Tables Vol C Tables 4.2.6.8 and 6.1.1.4'
H H 0.0000 0.0000 'International Tables Vol C Tables 4.2.6.8 and 6.1.1.4'
N N 0.0061 0.0033 'International Tables Vol C Tables 4.2.6.8 and 6.1.1.4'
O O 0.0106 0.0060 'International Tables Vol C Tables 4.2.6.8 and 6.1.1.4'
F F 0.0171 0.0103 'International Tables Vol C Tables 4.2.6.8 and 6.1.1.4'
S S 0.1246 0.1234 'International Tables Vol C Tables 4.2.6.8 and 6.1.1.4'
Ag Ag -0.8971 1.1015 'International Tables Vol C Tables 4.2.6.8 and 6.1.1.4'

loop_
_geom_angle_atom_site_label_1
_geom_angle_atom_site_label_2
_geom_angle_atom_site_label_3
_geom_angle
N1 C1 C5 123.6(11)
N1 C1 H1 118.2
C5 C1 H1 118.2
N1 C2 C3 123.3(13)
N1 C2 H2 118.4
C3 C2 H2 118.4
C4 C3 C2 117.5(12)
C4 C3 H3 121.3
C2 C3 H3 121.3
C3 C4 C5 120.1(12)
C3 C4 H4 119.9
C5 C4 H4 119.9
C1 C5 C4 118.7(12)
C1 C5 C6 121.8(11)
C4 C5 C6 119.4(11)
O1 C6 O2 122.6(12)
O1 C6 C5 124.2(11)
O2 C6 C5 113.3(10)
O2 C7 C8 109.2(10)
O2 C7 H7A 109.8
C8 C7 H7A 109.8
O2 C7 H7B 109.8
C8 C7 H7B 109.8
H7A C7 H7B 108.3
O3 C8 C7 108.6(11)
O3 C8 H8A 110.0
C7 C8 H8A 110.0
O3 C8 H8B 110.0
C7 C8 H8B 110.0
H8A C8 H8B 108.3
O3 C9 C10 113.2(11)
O3 C9 H9A 108.9
C10 C9 H9A 108.9
O3 C9 H9B 108.9
C10 C9 H9B 108.9
H9A C9 H9B 107.8
O4 C10 C9 108.8(11)
O4 C10 H10A 109.9
C9 C10 H10A 109.9
O4 C10 H10B 109.9
C9 C10 H10B 109.9
H10A C10 H10B 108.3
O4 C11 H11A 109.5
O4 C11 H11B 109.5
H11A C11 H11B 109.5
O4 C11 H11C 109.5
H11A C11 H11C 109.5
H11B C11 H11C 109.5
N2 C12 C16 120.8(12)
N2 C12 H12 119.6
C16 C12 H12 119.6
N2 C13 C14 123.5(13)
N2 C13 H13 118.2
C14 C13 H13 118.2
C15 C14 C13 118.9(13)
C15 C14 H14 120.5
C13 C14 H14 120.5
C14 C15 C16 118.9(12)
C14 C15 H15 120.5
C16 C15 H15 120.5
C15 C16 C12 119.6(11)
C15 C16 C17 118.2(12)
C12 C16 C17 122.2(12)
O5 C17 O6 124.2(13)
O5 C17 C16 122.8(13)
O6 C17 C16 113.0(11)
C19 C18 O6 114.9(15)
C19 C18 H18A 108.5
O6 C18 H18A 108.5
C19 C18 H18B 108.5
O6 C18 H18B 108.5
H18A C18 H18B 107.5
O7 C19 C18 134(2)
O7 C19 H19A 103.6
C18 C19 H19A 103.6
O7 C19 H19B 103.6
C18 C19 H19B 103.6
H19A C19 H19B 105.3
O7 C20 C21 116.3(16)
O7 C20 H20A 108.2
C21 C20 H20A 108.2
O7 C20 H20B 108.2
C21 C20 H20B 108.2
H20A C20 H20B 107.4
O8 C21 C20 111.5(17)
O8 C21 H21A 109.3
C20 C21 H21A 109.3
O8 C21 H21B 109.3
C20 C21 H21B 109.3
H21A C21 H21B 108.0
O8 C22 H22A 109.5
O8 C22 H22B 109.5
H22A C22 H22B 109.5
O8 C22 H22C 109.5
H22A C22 H22C 109.5
H22B C22 H22C 109.5
F1 C23 F3 105.0(14)
F1 C23 F2 110.1(16)
F3 C23 F2 107.4(15)
F1 C23 S1 113.1(13)
F3 C23 S1 109.6(12)
F2 C23 S1 111.3(12)
C1 N1 C2 116.6(12)
C1 N1 Ag1 124.3(9)
C2 N1 Ag1 119.0(9)
C12 N2 C13 118.1(12)
C12 N2 Ag1 123.7(9)
C13 N2 Ag1 118.3(9)
C6 O2 C7 117.6(10)
C9 O3 C8 111.8(10)
C10 O4 C11 112.8(13)
C17 O6 C18 116.1(12)
C19 O7 C20 122(2)
C21 O8 C22 114(2)
O11 S1 O10 114.0(6)
O11 S1 O9 111.2(6)
O10 S1 O9 119.8(7)
O11 S1 C23 102.8(7)
O10 S1 C23 104.6(7)
O9 S1 C23 101.8(7)
N1 Ag1 N2 166.4(4)

loop_
_geom_bond_atom_site_label_1
_geom_bond_atom_site_label_2
_geom_bond_distance
C1 N1 1.336(16)
C1 C5 1.366(17)
C1 H1 0.9500
C2 N1 1.366(17)
C2 C3 1.39(2)
C2 H2 0.9500
C3 C4 1.366(19)
C3 H3 0.9500
C4 C5 1.388(17)
C4 H4 0.9500
C5 C6 1.484(18)
C6 O1 1.238(15)
C6 O2 1.313(15)
C7 O2 1.462(15)
C7 C8 1.484(18)
C7 H7A 0.9900
C7 H7B 0.9900
C8 O3 1.447(15)
C8 H8A 0.9900
C8 H8B 0.9900
C9 O3 1.423(16)
C9 C10 1.517(18)
C9 H9A 0.9900
C9 H9B 0.9900
C10 O4 1.411(17)
C10 H10A 0.9900
C10 H10B 0.9900
C11 O4 1.43(2)
C11 H11A 0.9800
C11 H11B 0.9800
C11 H11C 0.9800
C12 N2 1.347(16)
C12 C16 1.394(18)
C12 H12 0.9500
C13 N2 1.341(17)
C13 C14 1.369(19)
C13 H13 0.9500
C14 C15 1.36(2)
C14 H14 0.9500
C15 C16 1.382(19)
C15 H15 0.9500
C16 C17 1.485(17)
C17 O5 1.223(16)
C17 O6 1.335(17)
C18 C19 1.35(3)
C18 O6 1.448(19)
C18 H18A 0.9900
C18 H18B 0.9900
C19 O7 1.29(3)
C19 H19A 0.9900
C19 H19B 0.9900
C20 O7 1.35(2)
C20 C21 1.47(3)
C20 H20A 0.9900
C20 H20B 0.9900
C21 O8 1.36(2)
C21 H21A 0.9900
C21 H21B 0.9900
C22 O8 1.44(3)
C22 H22A 0.9800
C22 H22B 0.9800
C22 H22C 0.9800
C23 F1 1.307(18)
C23 F3 1.344(19)
C23 F2 1.34(2)
C23 S1 1.813(17)
N1 Ag1 2.136(12)
N2 Ag1 2.165(12)
O9 S1 1.583(12)
O10 S1 1.465(11)
O11 S1 1.438(10)

loop_
_geom_torsion_atom_site_label_1
_geom_torsion_atom_site_label_2
_geom_torsion_atom_site_label_3
_geom_torsion_atom_site_label_4
_geom_torsion
N1 C2 C3 C4 -3(2)
C2 C3 C4 C5 -0.3(19)
N1 C1 C5 C4 0.3(19)
N1 C1 C5 C6 -177.2(11)
C3 C4 C5 C1 1.6(18)
C3 C4 C5 C6 179.2(11)
C1 C5 C6 O1 164.1(12)
C4 C5 C6 O1 -13.4(18)
C1 C5 C6 O2 -15.9(16)
C4 C5 C6 O2 166.6(11)
O2 C7 C8 O3 -80.5(13)
O3 C9 C10 O4 -75.4(14)
N2 C13 C14 C15 -0.9(19)
C13 C14 C15 C16 -0.9(19)
C14 C15 C16 C12 2.0(18)
C14 C15 C16 C17 -179.8(11)
N2 C12 C16 C15 -1.3(18)
N2 C12 C16 C17 -179.5(11)
C15 C16 C17 O5 -11.0(19)
C12 C16 C17 O5 167.2(13)
C15 C16 C17 O6 169.9(12)
C12 C16 C17 O6 -11.9(17)
O6 C18 C19 O7 -38(5)
O7 C20 C21 O8 -60(2)
C5 C1 N1 C2 -3.3(18)
C5 C1 N1 Ag1 179.8(9)
C3 C2 N1 C1 4.8(18)
C3 C2 N1 Ag1 -178.2(10)
C16 C12 N2 C13 -0.5(17)
C16 C12 N2 Ag1 179.9(8)
C14 C13 N2 C12 1.6(18)
C14 C13 N2 Ag1 -178.7(10)
O1 C6 O2 C7 -3.7(17)
C5 C6 O2 C7 176.3(10)
C8 C7 O2 C6 177.0(11)
C10 C9 O3 C8 -83.9(13)
C7 C8 O3 C9 -173.2(10)
C9 C10 O4 C11 -178.1(12)
O5 C17 O6 C18 -4(2)
C16 C17 O6 C18 175.3(16)
C19 C18 O6 C17 142(2)
C18 C19 O7 C20 178(3)
C21 C20 O7 C19 -104(3)
C20 C21 O8 C22 177.8(18)
F1 C23 S1 O11 -64.9(16)
F3 C23 S1 O11 178.4(12)
F2 C23 S1 O11 59.7(13)
F1 C23 S1 O10 175.8(14)
F3 C23 S1 O10 59.0(14)
F2 C23 S1 O10 -59.6(13)
F1 C23 S1 O9 50.4(16)
F3 C23 S1 O9 -66.3(13)
F2 C23 S1 O9 175.0(11)
C1 N1 Ag1 N2 -178.9(14)
C2 N1 Ag1 N2 4(2)
C12 N2 Ag1 N1 174.2(14)
C13 N2 Ag1 N1 -5(2)
